data_7207422
loop_
_publ_author_name
'Tian, Li'
'Chen, Zhi'
'Yu, Ao'
'Song, Hai-Bin'
'Cheng, Peng'

_publ_section_title
;
 Novel flexible bis-triazole bridged copper(ii) coordination polymers
 varying from one- to three-dimensionality
;
_journal_issue 6
_journal_name_full CrystEngComm
_journal_page_first 2032
_journal_paper_doi 10.1039/c2ce06204f
_journal_volume 14
_journal_year 2012
_chemical_formula_sum 'C10 H12 Cl2 Cu N12 O8'
_chemical_formula_weight 562.77
_chemical_name_systematic
;
?
;
_space_group_IT_number 12
_symmetry_cell_setting monoclinic
_symmetry_space_group_name_Hall '-C 2y'
_symmetry_space_group_name_H-M 'C 1 2/m 1'
_atom_sites_solution_hydrogens geom
_atom_sites_solution_primary direct
_atom_sites_solution_secondary difmap
_audit_creation_method SHELXL-97
_cell_angle_alpha 90.00
_cell_angle_beta 95.885(7)
_cell_angle_gamma 90.00
_cell_formula_units_Z 2
_cell_length_a 9.1844(7)
_cell_length_b 13.1362(14)
_cell_length_c 8.2785(7)
_cell_measurement_reflns_used 1079
_cell_measurement_temperature 293(2)
_cell_measurement_theta_max 29.1275
_cell_measurement_theta_min 2.4655
_cell_volume 993.52(16)
_computing_cell_refinement
;
CrysAlisPro, Oxford Diffraction Ltd.,
Version 1.171.33.41 (release 06-05-2009 CrysAlis171 .NET)
(compiled May 6 2009,17:20:42)
;
_computing_data_collection
;
CrysAlisPro, Oxford Diffraction Ltd.,
Version 1.171.33.41 (release 06-05-2009 CrysAlis171 .NET)
(compiled May 6 2009,17:20:42)
;
_computing_data_reduction
;
CrysAlisPro, Oxford Diffraction Ltd.,
Version 1.171.33.41 (release 06-05-2009 CrysAlis171 .NET)
(compiled May 6 2009,17:20:42)
;
_computing_molecular_graphics
;
O. V. Dolomanov, L. J. Bourhis, R. J. Gildea, J. A. K. Howard and H. Puschmann,
OLEX2: a complete structure solution, refinement and analysis program.
J. Appl. Cryst. (2009). 42, 339-341.
;
_computing_publication_material
;
O. V. Dolomanov, L. J. Bourhis, R. J. Gildea, J. A. K. Howard and H. Puschmann,
OLEX2: a complete structure solution, refinement and analysis program.
J. Appl. Cryst. (2009). 42, 339-341.
;
_computing_structure_refinement 'SHELXL-97 (Sheldrick, 1997)'
_computing_structure_solution 'SHELXS-97 (Sheldrick, 1990)'
_diffrn_ambient_temperature 293(2)
_diffrn_detector_area_resol_mean 16.2116
_diffrn_measured_fraction_theta_full 1.000
_diffrn_measured_fraction_theta_max 1.000
_diffrn_measurement_device_type 'SuperNova, Single source at offset), Eos'
_diffrn_measurement_method '\w scans'
_diffrn_radiation_monochromator mirror
_diffrn_radiation_source 'SuperNova (Mo) X-ray Source'
_diffrn_radiation_type MoK\a
_diffrn_radiation_wavelength 0.71073
_diffrn_reflns_av_R_equivalents 0.0282
_diffrn_reflns_av_sigmaI/netI 0.0509
_diffrn_reflns_limit_h_max 7
_diffrn_reflns_limit_h_min -10
_diffrn_reflns_limit_k_max 15
_diffrn_reflns_limit_k_min -15
_diffrn_reflns_limit_l_max 9
_diffrn_reflns_limit_l_min -9
_diffrn_reflns_number 1886
_diffrn_reflns_theta_full 25.01
_diffrn_reflns_theta_max 25.01
_diffrn_reflns_theta_min 2.47
_exptl_absorpt_coefficient_mu 1.440
_exptl_absorpt_correction_T_max 0.8694
_exptl_absorpt_correction_T_min 0.8694
_exptl_absorpt_correction_type multi-scan
_exptl_absorpt_process_details
;
CrysAlisPro, Oxford Diffraction Ltd.,
Version 1.171.33.41 (release 06-05-2009 CrysAlis171 .NET)
(compiled May 6 2009,17:20:42)
Empirical absorption correction using spherical harmonics,
implemented in SCALE3 ABSPACK scaling algorithm.
;
_exptl_crystal_colour blue
_exptl_crystal_density_diffrn 1.881
_exptl_crystal_density_method 'not measured'
_exptl_crystal_description block
_exptl_crystal_F_000 566
_exptl_crystal_size_max 0.10
_exptl_crystal_size_mid 0.10
_exptl_crystal_size_min 0.10
_refine_diff_density_max 0.671
_refine_diff_density_min -0.496
_refine_diff_density_rms 0.095
_refine_ls_extinction_method none
_refine_ls_goodness_of_fit_ref 1.048
_refine_ls_hydrogen_treatment constr
_refine_ls_matrix_type full
_refine_ls_number_parameters 92
_refine_ls_number_reflns 921
_refine_ls_number_restraints 12
_refine_ls_restrained_S_all 1.043
_refine_ls_R_factor_all 0.0563
_refine_ls_R_factor_gt 0.0417
_refine_ls_shift/su_max 0.000
_refine_ls_shift/su_mean 0.000
_refine_ls_structure_factor_coef Fsqd
_refine_ls_weighting_details 'calc w=1/[\s^2^(Fo^2^)+(0.0579P)^2^+0.9155P] where P=(Fo^2^+2Fc^2^)/3'
_refine_ls_weighting_scheme calc
_refine_ls_wR_factor_gt 0.1021
_refine_ls_wR_factor_ref 0.1062
_reflns_number_gt 734
_reflns_number_total 921
_reflns_threshold_expression >2sigma(I)
_cod_data_source_file c2ce06204f.txt
_cod_data_source_block 1
_cod_original_cell_volume 993.52(15)
_cod_original_sg_symbol_H-M C2/m
_cod_database_code 7207422

loop_
_symmetry_equiv_pos_as_xyz
'x, y, z'
'-x, y, -z'
'x+1/2, y+1/2, z'
'-x+1/2, y+1/2, -z'
'-x, -y, -z'
'x, -y, z'
'-x+1/2, -y+1/2, -z'
'x+1/2, -y+1/2, z'

loop_
_atom_site_label
_atom_site_type_symbol
_atom_site_fract_x
_atom_site_fract_y
_atom_site_fract_z
_atom_site_U_iso_or_equiv
_atom_site_adp_type
_atom_site_occupancy
_atom_site_symmetry_multiplicity
_atom_site_calc_flag
_atom_site_refinement_flags
_atom_site_disorder_group
Cu1 Cu 1.0000 0.0000 0.5000 0.0151(3) Uani 1 4 d S .
C1 C 1.1925(5) 0.1299(5) 0.3035(6) 0.0566(17) Uani 1 1 d . .
H1 H 1.2781 0.1044 0.3587 0.068 Uiso 1 1 calc R .
C2 C 0.9699(4) 0.1568(3) 0.2359(4) 0.0193(8) Uani 1 1 d . .
H2 H 0.8682 0.1558 0.2285 0.023 Uiso 1 1 calc R .
C3 C 1.0000 0.2725(5) 0.0000 0.0244(13) Uani 1 2 d S .
H3A H 0.9199 0.3159 0.0253 0.029 Uiso 0.50 1 calc PR .
H3B H 1.0801 0.3159 -0.0253 0.029 Uiso 0.50 1 calc PR .
N1 N 1.0565(3) 0.1056(3) 0.3443(4) 0.0206(8) Uani 1 1 d . .
N2 N 1.0473(3) 0.2094(2) 0.1395(4) 0.0208(8) Uani 1 1 d . .
N3 N 1.1919(4) 0.1922(4) 0.1796(5) 0.0579(15) Uani 1 1 d . .
Cl1 Cl 0.62922(12) 0.0000 0.27177(15) 0.0186(4) Uani 1 2 d S .
O2 O 0.6817(4) 0.0000 0.1149(5) 0.0402(12) Uani 1 2 d S .
O3B O 0.7471(15) -0.013(2) 0.3973(18) 0.0148(19) Uani 0.230(3) 1 d PU 2
O1A O 0.5096(7) 0.0646(6) 0.2828(8) 0.0409(13) Uani 0.540(6) 1 d P 1
O1B O 0.5872(8) 0.1067(7) 0.3049(9) 0.0409(13) Uani 0.460(6) 1 d P 2
O3A O 0.7447(15) 0.0364(15) 0.3908(18) 0.0148(19) Uani 0.270(3) 1 d PU 1

loop_
_atom_site_aniso_label
_atom_site_aniso_U_11
_atom_site_aniso_U_22
_atom_site_aniso_U_33
_atom_site_aniso_U_23
_atom_site_aniso_U_13
_atom_site_aniso_U_12
Cu1 0.0123(5) 0.0258(6) 0.0075(5) 0.000 0.0025(3) 0.000
C1 0.022(2) 0.096(5) 0.054(3) 0.044(3) 0.015(2) 0.004(3)
C2 0.0225(19) 0.018(2) 0.019(2) -0.0016(17) 0.0072(16) -0.0058(17)
C3 0.032(3) 0.027(3) 0.016(3) 0.000 0.012(2) 0.000
N1 0.0163(15) 0.029(2) 0.0171(16) 0.0000(15) 0.0072(12) -0.0034(14)
N2 0.0247(16) 0.0262(19) 0.0133(17) -0.0007(14) 0.0099(13) -0.0011(15)
N3 0.022(2) 0.092(4) 0.063(3) 0.048(3) 0.0192(19) 0.008(2)
Cl1 0.0137(6) 0.0254(8) 0.0159(7) 0.000 -0.0027(5) 0.000
O2 0.037(2) 0.068(3) 0.016(2) 0.000 0.0027(18) 0.000
O3B 0.0130(19) 0.014(5) 0.016(2) 0.002(3) -0.0054(16) -0.001(3)
O1A 0.034(3) 0.048(4) 0.039(3) 0.002(3) -0.003(3) 0.019(2)
O1B 0.034(3) 0.048(4) 0.039(3) 0.002(3) -0.003(3) 0.019(2)
O3A 0.0130(19) 0.014(5) 0.016(2) 0.002(3) -0.0054(16) -0.001(3)

loop_
_atom_type_symbol
_atom_type_description
_atom_type_scat_dispersion_real
_atom_type_scat_dispersion_imag
_atom_type_scat_source
C C 0.0033 0.0016 'International Tables Vol C Tables 4.2.6.8 and 6.1.1.4'
H H 0.0000 0.0000 'International Tables Vol C Tables 4.2.6.8 and 6.1.1.4'
Cl Cl 0.1484 0.1585 'International Tables Vol C Tables 4.2.6.8 and 6.1.1.4'
Cu Cu 0.3201 1.2651 'International Tables Vol C Tables 4.2.6.8 and 6.1.1.4'
N N 0.0061 0.0033 'International Tables Vol C Tables 4.2.6.8 and 6.1.1.4'
O O 0.0106 0.0060 'International Tables Vol C Tables 4.2.6.8 and 6.1.1.4'

loop_
_geom_angle_atom_site_label_1
_geom_angle_atom_site_label_2
_geom_angle_atom_site_label_3
_geom_angle
_geom_angle_site_symmetry_1
_geom_angle_site_symmetry_3
N1 Cu1 N1 180.0 6 2_756
N1 Cu1 N1 92.06(19) 6 5_756
N1 Cu1 N1 87.94(19) 2_756 5_756
N1 Cu1 N1 87.94(19) 6 .
N1 Cu1 N1 92.06(19) 2_756 .
N1 Cu1 N1 180.000(1) 5_756 .
N1 Cu1 O3B 88.3(5) 6 5_756
N1 Cu1 O3B 91.7(5) 2_756 5_756
N1 Cu1 O3B 97.2(6) 5_756 5_756
N1 Cu1 O3B 82.8(6) . 5_756
N1 Cu1 O3B 82.8(6) 6 2_756
N1 Cu1 O3B 97.2(6) 2_756 2_756
N1 Cu1 O3B 91.7(5) 5_756 2_756
N1 Cu1 O3B 88.3(5) . 2_756
O3B Cu1 O3B 7.9(13) 5_756 2_756
N1 Cu1 O3B 97.2(6) 6 6
N1 Cu1 O3B 82.8(6) 2_756 6
N1 Cu1 O3B 88.3(5) 5_756 6
N1 Cu1 O3B 91.7(5) . 6
O3B Cu1 O3B 172.1(13) 5_756 6
O3B Cu1 O3B 180.000(1) 2_756 6
N1 Cu1 O3B 91.7(5) 6 .
N1 Cu1 O3B 88.3(5) 2_756 .
N1 Cu1 O3B 82.8(6) 5_756 .
N1 Cu1 O3B 97.2(6) . .
O3B Cu1 O3B 180.000(1) 5_756 .
O3B Cu1 O3B 172.1(13) 2_756 .
O3B Cu1 O3B 7.9(13) 6 .
N1 Cu1 O3A 85.9(4) 6 6
N1 Cu1 O3A 94.1(4) 2_756 6
N1 Cu1 O3A 78.6(4) 5_756 6
N1 Cu1 O3A 101.4(4) . 6
O3B Cu1 O3A 172.7(11) 5_756 6
O3B Cu1 O3A 164.8(4) 2_756 6
O3B Cu1 O3A 15.2(4) 6 6
O3B Cu1 O3A 7.3(11) . 6
N1 Cu1 O3A 94.1(4) 6 2_756
N1 Cu1 O3A 85.9(4) 2_756 2_756
N1 Cu1 O3A 101.4(4) 5_756 2_756
N1 Cu1 O3A 78.6(4) . 2_756
O3B Cu1 O3A 7.3(11) 5_756 2_756
O3B Cu1 O3A 15.2(4) 2_756 2_756
O3B Cu1 O3A 164.8(4) 6 2_756
O3B Cu1 O3A 172.7(11) . 2_756
O3A Cu1 O3A 180.0(3) 6 2_756
N1 Cu1 O3A 78.6(4) 6 5_756
N1 Cu1 O3A 101.4(4) 2_756 5_756
N1 Cu1 O3A 85.9(4) 5_756 5_756
N1 Cu1 O3A 94.1(4) . 5_756
O3B Cu1 O3A 15.2(4) 5_756 5_756
O3B Cu1 O3A 7.3(11) 2_756 5_756
O3B Cu1 O3A 172.7(11) 6 5_756
O3B Cu1 O3A 164.8(4) . 5_756
O3A Cu1 O3A 157.7(9) 6 5_756
O3A Cu1 O3A 22.3(9) 2_756 5_756
N1 Cu1 O3A 101.4(4) 6 .
N1 Cu1 O3A 78.6(4) 2_756 .
N1 Cu1 O3A 94.1(4) 5_756 .
N1 Cu1 O3A 85.9(4) . .
O3B Cu1 O3A 164.8(4) 5_756 .
O3B Cu1 O3A 172.7(11) 2_756 .
O3B Cu1 O3A 7.3(11) 6 .
O3B Cu1 O3A 15.2(4) . .
O3A Cu1 O3A 22.3(9) 6 .
O3A Cu1 O3A 157.7(9) 2_756 .
O3A Cu1 O3A 180.000(1) 5_756 .
N3 C1 N1 114.1(4) . .
N3 C1 H1 122.9 . .
N1 C1 H1 122.9 . .
N2 C2 N1 110.8(3) . .
N2 C2 H2 124.6 . .
N1 C2 H2 124.6 . .
N2 C3 N2 110.3(4) 2_755 .
N2 C3 H3A 109.6 2_755 .
N2 C3 H3A 109.6 . .
N2 C3 H3B 109.6 2_755 .
N2 C3 H3B 109.6 . .
H3A C3 H3B 108.1 . .
C2 N1 C1 102.4(3) . .
C2 N1 Cu1 127.9(2) . .
C1 N1 Cu1 128.8(3) . .
C2 N2 N3 109.9(3) . .
C2 N2 C3 130.2(3) . .
N3 N2 C3 119.8(3) . .
C1 N3 N2 102.8(3) . .
O1A Cl1 O1A 74.7(6) 6 .
O1A Cl1 O3B 115.0(10) 6 .
O1A Cl1 O3B 124.3(9) . .
O1A Cl1 O3B 124.3(9) 6 6
O1A Cl1 O3B 115.0(10) . 6
O3B Cl1 O3B 13(2) . 6
O1A Cl1 O2 113.5(3) 6 .
O1A Cl1 O2 113.5(3) . .
O3B Cl1 O2 111.0(7) . .
O3B Cl1 O2 111.0(7) 6 .
O1A Cl1 O3A 132.8(7) 6 .
O1A Cl1 O3A 106.2(8) . .
O3B Cl1 O3A 25.9(6) . .
O3B Cl1 O3A 12.6(17) 6 .
O2 Cl1 O3A 109.0(6) . .
O1A Cl1 O3A 106.2(8) 6 6
O1A Cl1 O3A 132.8(7) . 6
O3B Cl1 O3A 12.6(17) . 6
O3B Cl1 O3A 25.9(6) 6 6
O2 Cl1 O3A 109.0(6) . 6
O3A Cl1 O3A 38.4(14) . 6
O1A Cl1 O1B 36.4(3) 6 6
O1A Cl1 O1B 109.8(5) . 6
O3B Cl1 O1B 87.0(11) . 6
O3B Cl1 O1B 99.6(11) 6 6
O2 Cl1 O1B 106.6(3) . 6
O3A Cl1 O1B 111.7(8) . 6
O3A Cl1 O1B 75.5(8) 6 6
O1A Cl1 O1B 109.8(5) 6 .
O1A Cl1 O1B 36.4(3) . .
O3B Cl1 O1B 99.6(11) . .
O3B Cl1 O1B 87.0(11) 6 .
O2 Cl1 O1B 106.6(3) . .
O3A Cl1 O1B 75.5(8) . .
O3A Cl1 O1B 111.7(8) 6 .
O1B Cl1 O1B 141.0(6) 6 .
O3B O3B Cl1 83.3(11) 6 .
O3B O3B Cu1 86.0(7) 6 .
Cl1 O3B Cu1 152.0(12) . .
Cl1 O1A O1A 52.6(3) . 6
O3A O3A Cl1 70.8(7) 6 .
O3A O3A Cu1 78.8(5) 6 .
Cl1 O3A Cu1 141.6(11) . .

loop_
_geom_bond_atom_site_label_1
_geom_bond_atom_site_label_2
_geom_bond_distance
_geom_bond_site_symmetry_2
Cu1 N1 1.998(3) 6
Cu1 N1 1.998(3) 2_756
Cu1 N1 1.998(3) 5_756
Cu1 N1 1.998(3) .
Cu1 O3B 2.396(13) 5_756
Cu1 O3B 2.396(13) 2_756
Cu1 O3B 2.396(13) 6
Cu1 O3B 2.396(13) .
Cu1 O3A 2.471(13) 6
Cu1 O3A 2.471(13) 2_756
Cu1 O3A 2.471(13) 5_756
Cu1 O3A 2.471(13) .
C1 N3 1.312(6) .
C1 N1 1.365(5) .
C1 H1 0.9300 .
C2 N2 1.318(5) .
C2 N1 1.320(5) .
C2 H2 0.9300 .
C3 N2 1.451(4) 2_755
C3 N2 1.451(4) .
C3 H3A 0.9700 .
C3 H3B 0.9700 .
N2 N3 1.354(4) .
Cl1 O1A 1.398(6) 6
Cl1 O1A 1.398(6) .
Cl1 O3B 1.431(14) .
Cl1 O3B 1.431(14) 6
Cl1 O2 1.431(4) .
Cl1 O3A 1.453(15) .
Cl1 O3A 1.453(15) 6
Cl1 O1B 1.487(8) 6
Cl1 O1B 1.487(8) .
O3B O3B 0.33(6) 6
O1A O1A 1.697(15) 6
O3A O3A 0.96(4) 6

loop_
_geom_torsion_atom_site_label_1
_geom_torsion_atom_site_label_2
_geom_torsion_atom_site_label_3
_geom_torsion_atom_site_label_4
_geom_torsion
_geom_torsion_site_symmetry_1
_geom_torsion_site_symmetry_4
N2 C2 N1 C1 -1.2(5) . .
N2 C2 N1 Cu1 -171.1(3) . .
N3 C1 N1 C2 0.5(7) . .
N3 C1 N1 Cu1 170.3(4) . .
N1 Cu1 N1 C2 98.4(3) 6 .
N1 Cu1 N1 C2 -81.6(3) 2_756 .
N1 Cu1 N1 C2 -100(100) 5_756 .
O3B Cu1 N1 C2 -173.1(6) 5_756 .
O3B Cu1 N1 C2 -178.8(7) 2_756 .
O3B Cu1 N1 C2 1.2(7) 6 .
O3B Cu1 N1 C2 6.9(6) . .
O3A Cu1 N1 C2 12.9(5) 6 .
O3A Cu1 N1 C2 -167.1(5) 2_756 .
O3A Cu1 N1 C2 176.8(5) 5_756 .
O3A Cu1 N1 C2 -3.2(5) . .
N1 Cu1 N1 C1 -69.0(4) 6 .
N1 Cu1 N1 C1 111.0(4) 2_756 .
N1 Cu1 N1 C1 92(100) 5_756 .
O3B Cu1 N1 C1 19.6(7) 5_756 .
O3B Cu1 N1 C1 13.9(7) 2_756 .
O3B Cu1 N1 C1 -166.1(7) 6 .
O3B Cu1 N1 C1 -160.4(7) . .
O3A Cu1 N1 C1 -154.4(6) 6 .
O3A Cu1 N1 C1 25.6(6) 2_756 .
O3A Cu1 N1 C1 9.5(6) 5_756 .
O3A Cu1 N1 C1 -170.5(6) . .
N1 C2 N2 N3 1.6(5) . .
N1 C2 N2 C3 177.0(4) . .
N2 C3 N2 C2 -75.6(4) 2_755 .
N2 C3 N2 N3 99.4(4) 2_755 .
N1 C1 N3 N2 0.4(7) . .
C2 N2 N3 C1 -1.2(6) . .
C3 N2 N3 C1 -177.2(4) . .
O1A Cl1 O3B O3B -136.8(6) 6 6
O1A Cl1 O3B O3B -48.7(7) . 6
O2 Cl1 O3B O3B 92.6(4) . 6
O3A Cl1 O3B O3B 2(3) . 6
O3A Cl1 O3B O3B 176(6) 6 6
O1B Cl1 O3B O3B -160.8(3) 6 6
O1B Cl1 O3B O3B -19.5(3) . 6
O1A Cl1 O3B Cu1 155(3) 6 .
O1A Cl1 O3B Cu1 -117(3) . .
O3B Cl1 O3B Cu1 -68(3) 6 .
O2 Cl1 O3B Cu1 24(4) . .
O3A Cl1 O3B Cu1 -66(4) . .
O3A Cl1 O3B Cu1 107(7) 6 .
O1B Cl1 O3B Cu1 131(3) 6 .
O1B Cl1 O3B Cu1 -88(3) . .
N1 Cu1 O3B O3B -134.29(10) 6 6
N1 Cu1 O3B O3B 45.71(10) 2_756 6
N1 Cu1 O3B O3B 133.85(11) 5_756 6
N1 Cu1 O3B O3B -46.15(11) . 6
O3B Cu1 O3B O3B -49(100) 5_756 6
O3B Cu1 O3B O3B 180.000(5) 2_756 6
O3A Cu1 O3B O3B -172(6) 6 6
O3A Cu1 O3B O3B 8(6) 2_756 6
O3A Cu1 O3B O3B 176(3) 5_756 6
O3A Cu1 O3B O3B -4(3) . 6
N1 Cu1 O3B Cl1 -67(3) 6 .
N1 Cu1 O3B Cl1 113(3) 2_756 .
N1 Cu1 O3B Cl1 -158(3) 5_756 .
N1 Cu1 O3B Cl1 22(3) . .
O3B Cu1 O3B Cl1 19(100) 5_756 .
O3B Cu1 O3B Cl1 -112(3) 2_756 .
O3B Cu1 O3B Cl1 68(3) 6 .
O3A Cu1 O3B Cl1 -104(6) 6 .
O3A Cu1 O3B Cl1 76(6) 2_756 .
O3A Cu1 O3B Cl1 -116(4) 5_756 .
O3A Cu1 O3B Cl1 64(4) . .
O3B Cl1 O1A O1A -110.1(12) . 6
O3B Cl1 O1A O1A -121.1(10) 6 6
O2 Cl1 O1A O1A 109.4(3) . 6
O3A Cl1 O1A O1A -130.8(7) . 6
O3A Cl1 O1A O1A -98.2(10) 6 6
O1B Cl1 O1A O1A -9.8(4) 6 6
O1B Cl1 O1A O1A -164.3(6) . 6
O1A Cl1 O3A O3A 56.4(7) 6 6
O1A Cl1 O3A O3A 140.4(5) . 6
O3B Cl1 O3A O3A 2(3) . 6
O3B Cl1 O3A O3A 5(6) 6 6
O2 Cl1 O3A O3A -96.9(4) . 6
O1B Cl1 O3A O3A 20.7(4) 6 6
O1B Cl1 O3A O3A 160.2(3) . 6
O1A Cl1 O3A Cu1 96.1(15) 6 .
O1A Cl1 O3A Cu1 -179.9(13) . .
O3B Cl1 O3A Cu1 42(2) . .
O3B Cl1 O3A Cu1 44(5) 6 .
O2 Cl1 O3A Cu1 -57.2(16) . .
O3A Cl1 O3A Cu1 39.7(16) 6 .
O1B Cl1 O3A Cu1 60.3(16) 6 .
O1B Cl1 O3A Cu1 -160.1(16) . .
N1 Cu1 O3A O3A 46.99(12) 6 6
N1 Cu1 O3A O3A -133.01(12) 2_756 6
N1 Cu1 O3A O3A -45.94(11) 5_756 6
N1 Cu1 O3A O3A 134.06(11) . 6
O3B Cu1 O3A O3A 176(3) 5_756 6
O3B Cu1 O3A O3A 172(6) 2_756 6
O3B Cu1 O3A O3A -8(6) 6 6
O3B Cu1 O3A O3A -4(3) . 6
O3A Cu1 O3A O3A 180.0 2_756 6
O3A Cu1 O3A O3A -91(100) 5_756 6
N1 Cu1 O3A Cl1 9.1(16) 6 .
N1 Cu1 O3A Cl1 -170.9(16) 2_756 .
N1 Cu1 O3A Cl1 -83.9(15) 5_756 .
N1 Cu1 O3A Cl1 96.1(15) . .
O3B Cu1 O3A Cl1 138(2) 5_756 .
O3B Cu1 O3A Cl1 134(5) 2_756 .
O3B Cu1 O3A Cl1 -46(5) 6 .
O3B Cu1 O3A Cl1 -42(2) . .
O3A Cu1 O3A Cl1 -37.9(16) 6 .
O3A Cu1 O3A Cl1 142.1(16) 2_756 .
O3A Cu1 O3A Cl1 -129(100) 5_756 .
